data_7056123
loop_
_publ_author_name
'Shit, Madhusudan'
'Bera, Sachinath'
'Maity, Suvendu'
'Weyhermueller, Thomas'
'Ghosh, Prasanta'

_publ_section_title
;
 Coordination of o-benzosemiquinonate, o-iminobenzosemiquinonate and
 aldimine anion radicals to oxidovanadium(IV)
;
_journal_name_full 'New J. Chem.'
_journal_paper_doi 10.1039/C7NJ00186J
_journal_year 2017
_chemical_formula_moiety 'C21 H18 N2 O4 V'
_chemical_formula_sum 'C21 H18 N2 O4 V'
_chemical_formula_weight 413.31
_chemical_name_systematic
;
 ?
;
_space_group_crystal_system monoclinic
_space_group_IT_number 14
_space_group_name_Hall '-P 2ybc'
_space_group_name_H-M_alt 'P 1 21/c 1'
_symmetry_space_group_name_Hall '-P 2ybc'
_symmetry_space_group_name_H-M 'P 1 21/c 1'
_atom_sites_solution_hydrogens geom
_audit_block_code WGT-PG-504-66
_audit_creation_date 2012-03-02
_audit_creation_method SHELXL-2013
_audit_update_record
;
2017-04-19 deposited with the CCDC.
2017-04-26 downloaded from the CCDC.
;
_cell_angle_alpha 90
_cell_angle_beta 99.66(2)
_cell_angle_gamma 90
_cell_formula_units_Z 4
_cell_length_a 15.213(3)
_cell_length_b 9.5292(12)
_cell_length_c 12.588(2)
_cell_measurement_reflns_used 34960
_cell_measurement_temperature 100(2)
_cell_measurement_theta_max 33.0999
_cell_measurement_theta_min 2.6978
_cell_volume 1799.0(5)
_computing_cell_refinement 'DENZO (Bruker AXS, 2006)'
_computing_data_collection 'DATCOL (Bruker AXS, 2006)'
_computing_data_reduction 'DENZO (Bruker AXS, 2006)'
_computing_molecular_graphics 'XP, Version 5.03, Siemens 1994)'
_computing_publication_material 'XCIF, Version 6.12, Bruker Nonius 2001'
_computing_structure_refinement 'SHELXL-2013 (Sheldrick, 2013)'
_computing_structure_solution 'SHELXS-2013 (Sheldrick, 2013)'
_diffrn_ambient_temperature 100(2)
_diffrn_detector_area_resol_mean 18.02
_diffrn_measured_fraction_theta_full 0.999
_diffrn_measured_fraction_theta_max 0.999
_diffrn_measurement_device_type 'Bruker AXS Enraf-Nonius KappaCCD'
_diffrn_measurement_method 'CCD \f- and \w-scans'
_diffrn_radiation_monochromator graphite
_diffrn_radiation_source '0.2 x 2mm^2^ focus rotating anode'
_diffrn_radiation_type MoK\a
_diffrn_radiation_wavelength 0.71073
_diffrn_reflns_av_R_equivalents 0.0605
_diffrn_reflns_av_unetI/netI 0.0587
_diffrn_reflns_Laue_measured_fraction_full 0.999
_diffrn_reflns_Laue_measured_fraction_max 0.999
_diffrn_reflns_limit_h_max 22
_diffrn_reflns_limit_h_min -23
_diffrn_reflns_limit_k_max 13
_diffrn_reflns_limit_k_min -14
_diffrn_reflns_limit_l_max 19
_diffrn_reflns_limit_l_min -19
_diffrn_reflns_number 31861
_diffrn_reflns_point_group_measured_fraction_full 0.999
_diffrn_reflns_point_group_measured_fraction_max 0.999
_diffrn_reflns_theta_full 25.242
_diffrn_reflns_theta_max 33.072
_diffrn_reflns_theta_min 2.716
_exptl_absorpt_coefficient_mu 0.583
_exptl_absorpt_correction_T_max 0.97639
_exptl_absorpt_correction_T_min 0.91950
_exptl_absorpt_correction_type gaussian
_exptl_absorpt_process_details 'SADABS (Bruker AXS, 2008)'
_exptl_crystal_colour black
_exptl_crystal_density_diffrn 1.526
_exptl_crystal_description prism
_exptl_crystal_F_000 852
_exptl_crystal_size_max 0.160
_exptl_crystal_size_mid 0.150
_exptl_crystal_size_min 0.040
_refine_diff_density_max 0.484
_refine_diff_density_min -0.734
_refine_diff_density_rms 0.089
_refine_ls_extinction_method none
_refine_ls_goodness_of_fit_ref 1.060
_refine_ls_hydrogen_treatment constr
_refine_ls_matrix_type full
_refine_ls_number_parameters 255
_refine_ls_number_reflns 6823
_refine_ls_number_restraints 0
_refine_ls_restrained_S_all 1.060
_refine_ls_R_factor_all 0.0819
_refine_ls_R_factor_gt 0.0479
_refine_ls_shift/su_max 0.001
_refine_ls_shift/su_mean 0.000
_refine_ls_structure_factor_coef Fsqd
_refine_ls_weighting_details
;
 w=1/[\s^2^(Fo^2^)+(0.0264P)^2^+1.9156P]
 where P=(Fo^2^+2Fc^2^)/3
;
_refine_ls_weighting_scheme calc
_refine_ls_wR_factor_gt 0.0903
_refine_ls_wR_factor_ref 0.1031
_reflns_Friedel_coverage 0.000
_reflns_number_gt 4923
_reflns_number_total 6823
_reflns_threshold_expression 'I > 2\s(I)'
_cod_data_source_file c7nj00186j2.cif
_cod_data_source_block 7726
_cod_depositor_comments
;
The following automatic conversions were performed:

'_exptl_absorpt_correction_type' value 'Gaussian' changed to
'gaussian' according to
/home/data/users/saulius/crontab/automatic-downloads/rss-feeds/RSC/lib/dictionaries/cif_core.dic
dictionary named 'cif_core.dic' version 2.4.2 from 2011-04-26.

Automatic conversion script
Id: cif_fix_values 4973 2017-02-22 13:04:09Z antanas 
;
_cod_database_code 7056123
_shelx_space_group_comment
;
The symmetry employed for this shelxl refinement is uniquely defined
by the following loop, which should always be used as a source of
symmetry information in preference to the above space-group names.
They are only intended as comments.
;
_shelx_estimated_absorpt_t_min 0.912
_shelx_estimated_absorpt_t_max 0.977
_shelxl_version_number 2013-2

loop_
_space_group_symop_operation_xyz
'x, y, z'
'-x, y+1/2, -z+1/2'
'-x, -y, -z'
'x, -y-1/2, z-1/2'

loop_
_atom_site_label
_atom_site_type_symbol
_atom_site_fract_x
_atom_site_fract_y
_atom_site_fract_z
_atom_site_U_iso_or_equiv
_atom_site_adp_type
_atom_site_occupancy
_atom_site_site_symmetry_order
_atom_site_calc_flag
_atom_site_refinement_flags_posn
_atom_site_refinement_flags_adp
V1 V 0.27959(2) 0.10097(3) 0.38880(2) 0.01070(7) Uani 1 1 d . .
O30 O 0.34778(8) 0.23203(13) 0.40486(10) 0.0152(2) Uani 1 1 d . .
O1 O 0.16556(8) 0.18978(14) 0.39783(10) 0.0153(2) Uani 1 1 d . .
C2 C 0.11772(11) 0.27213(18) 0.32604(14) 0.0141(3) Uani 1 1 d . .
C3 C 0.04563(12) 0.3465(2) 0.35619(16) 0.0190(4) Uani 1 1 d . .
H3 H 0.0320 0.3342 0.4265 0.023 Uiso 1 1 calc R U
C4 C -0.00549(13) 0.4367(2) 0.28576(17) 0.0223(4) Uani 1 1 d . .
H4 H -0.0537 0.4851 0.3084 0.027 Uiso 1 1 calc R U
C5 C 0.01234(13) 0.4583(2) 0.18153(16) 0.0218(4) Uani 1 1 d . .
H5 H -0.0220 0.5232 0.1344 0.026 Uiso 1 1 calc R U
C6 C 0.08025(12) 0.38431(19) 0.14836(15) 0.0185(3) Uani 1 1 d . .
H6 H 0.0919 0.3973 0.0772 0.022 Uiso 1 1 calc R U
C7 C 0.13337(11) 0.28882(18) 0.21812(14) 0.0140(3) Uani 1 1 d . .
C8 C 0.19707(11) 0.20977(18) 0.17165(13) 0.0136(3) Uani 1 1 d . .
H8 H 0.1995 0.2256 0.0977 0.016 Uiso 1 1 calc R U
N9 N 0.25191(9) 0.11796(15) 0.22209(11) 0.0119(3) Uani 1 1 d . .
C10 C 0.31091(11) 0.04188(18) 0.16683(13) 0.0120(3) Uani 1 1 d . .
C11 C 0.30830(12) 0.03895(19) 0.05709(13) 0.0151(3) Uani 1 1 d . .
H11 H 0.2623 0.0874 0.0111 0.018 Uiso 1 1 calc R U
C12 C 0.37350(13) -0.0355(2) 0.01252(14) 0.0175(3) Uani 1 1 d . .
H12 H 0.3711 -0.0362 -0.0634 0.021 Uiso 1 1 calc R U
C13 C 0.44003(12) -0.1067(2) 0.07675(13) 0.0169(3) Uani 1 1 d . .
H13 H 0.4843 -0.1542 0.0455 0.020 Uiso 1 1 calc R U
C14 C 0.44325(11) -0.10998(18) 0.18909(13) 0.0135(3) Uani 1 1 d . .
C15 C 0.50986(12) -0.18233(19) 0.26037(15) 0.0165(3) Uani 1 1 d . .
H15 H 0.5555 -0.2319 0.2331 0.020 Uiso 1 1 calc R U
C16 C 0.50838(12) -0.18073(19) 0.36834(14) 0.0166(3) Uani 1 1 d . .
H16 H 0.5523 -0.2299 0.4169 0.020 Uiso 1 1 calc R U
C17 C 0.44061(11) -0.10493(19) 0.40665(13) 0.0150(3) Uani 1 1 d . .
H17 H 0.4395 -0.1053 0.4819 0.018 Uiso 1 1 calc R U
N18 N 0.37858(9) -0.03337(15) 0.34294(11) 0.0122(3) Uani 1 1 d . .
C19 C 0.37820(11) -0.03532(17) 0.23413(13) 0.0115(3) Uani 1 1 d . .
O21 O 0.20857(8) -0.09368(14) 0.36223(10) 0.0165(2) Uani 1 1 d . .
C22 C 0.19183(12) -0.18374(19) 0.42943(15) 0.0173(3) Uani 1 1 d . .
C23 C 0.22110(13) -0.1742(2) 0.54167(15) 0.0208(4) Uani 1 1 d . .
H23 H 0.2041 -0.2466 0.5860 0.025 Uiso 1 1 calc R U
C24 C 0.27304(12) -0.06595(19) 0.59103(14) 0.0166(3) Uani 1 1 d . .
O25 O 0.29800(8) 0.04187(14) 0.54251(9) 0.0157(2) Uani 1 1 d . .
C26 C 0.13816(14) -0.3102(2) 0.38699(17) 0.0238(4) Uani 1 1 d . .
H26A H 0.1174 -0.2992 0.3094 0.036 Uiso 1 1 calc R U
H26B H 0.0867 -0.3195 0.4240 0.036 Uiso 1 1 calc R U
H26C H 0.1754 -0.3944 0.3999 0.036 Uiso 1 1 calc R U
C27 C 0.30563(14) -0.0708(2) 0.71025(15) 0.0225(4) Uani 1 1 d . .
H27A H 0.3710 -0.0719 0.7241 0.034 Uiso 1 1 calc R U
H27B H 0.2831 -0.1558 0.7403 0.034 Uiso 1 1 calc R U
H27C H 0.2842 0.0121 0.7442 0.034 Uiso 1 1 calc R U

loop_
_atom_site_aniso_label
_atom_site_aniso_U_11
_atom_site_aniso_U_22
_atom_site_aniso_U_33
_atom_site_aniso_U_23
_atom_site_aniso_U_13
_atom_site_aniso_U_12
V1 0.01075(12) 0.01164(13) 0.00977(11) -0.00012(11) 0.00193(8) -0.00026(11)
O30 0.0158(6) 0.0156(6) 0.0141(6) -0.0012(5) 0.0022(4) -0.0021(5)
O1 0.0126(6) 0.0184(6) 0.0152(6) 0.0013(5) 0.0029(4) 0.0024(5)
C2 0.0111(7) 0.0120(7) 0.0190(8) -0.0021(6) 0.0014(6) -0.0014(6)
C3 0.0160(8) 0.0180(9) 0.0238(9) -0.0048(7) 0.0050(7) 0.0004(7)
C4 0.0144(8) 0.0175(9) 0.0341(11) -0.0055(8) 0.0015(7) 0.0027(7)
C5 0.0168(9) 0.0155(9) 0.0312(10) 0.0009(8) -0.0018(7) 0.0040(7)
C6 0.0153(8) 0.0157(8) 0.0229(8) 0.0023(7) -0.0018(6) 0.0000(7)
C7 0.0122(7) 0.0119(7) 0.0175(8) 0.0004(6) 0.0009(6) -0.0014(6)
C8 0.0134(8) 0.0136(8) 0.0135(7) 0.0013(6) 0.0012(6) -0.0009(6)
N9 0.0115(6) 0.0122(7) 0.0120(6) 0.0004(5) 0.0018(5) -0.0004(5)
C10 0.0136(7) 0.0109(7) 0.0117(7) 0.0002(6) 0.0026(5) -0.0017(6)
C11 0.0172(8) 0.0157(8) 0.0121(7) 0.0004(6) 0.0010(6) -0.0017(7)
C12 0.0239(9) 0.0186(9) 0.0102(7) -0.0018(6) 0.0039(6) -0.0022(7)
C13 0.0199(8) 0.0172(8) 0.0152(7) -0.0038(7) 0.0076(6) -0.0014(7)
C14 0.0148(7) 0.0110(7) 0.0150(7) -0.0011(6) 0.0037(6) -0.0003(6)
C15 0.0137(8) 0.0153(8) 0.0213(8) 0.0007(7) 0.0053(6) 0.0013(7)
C16 0.0139(8) 0.0174(8) 0.0179(8) 0.0038(7) 0.0014(6) 0.0023(7)
C17 0.0142(7) 0.0168(8) 0.0133(7) 0.0018(7) 0.0005(6) 0.0004(7)
N18 0.0130(7) 0.0124(7) 0.0110(6) -0.0001(5) 0.0016(5) -0.0007(5)
C19 0.0130(7) 0.0107(7) 0.0108(7) 0.0001(6) 0.0017(5) -0.0012(6)
O21 0.0157(6) 0.0152(6) 0.0184(6) 0.0004(5) 0.0023(4) -0.0017(5)
C22 0.0135(8) 0.0139(8) 0.0248(9) 0.0004(7) 0.0038(6) 0.0019(7)
C23 0.0248(10) 0.0166(9) 0.0220(9) 0.0047(7) 0.0068(7) -0.0004(7)
C24 0.0172(8) 0.0186(8) 0.0154(8) 0.0029(6) 0.0063(6) 0.0059(7)
O25 0.0177(6) 0.0179(6) 0.0115(5) 0.0017(5) 0.0023(4) -0.0008(5)
C26 0.0208(10) 0.0156(9) 0.0344(11) -0.0005(8) 0.0028(8) -0.0027(7)
C27 0.0278(10) 0.0251(10) 0.0153(8) 0.0057(7) 0.0058(7) 0.0060(8)

loop_
_atom_type_symbol
_atom_type_description
_atom_type_scat_dispersion_real
_atom_type_scat_dispersion_imag
_atom_type_scat_source
C C 0.0033 0.0016 'International Tables Vol C Tables 4.2.6.8 and 6.1.1.4'
H H 0.0000 0.0000 'International Tables Vol C Tables 4.2.6.8 and 6.1.1.4'
N N 0.0061 0.0033 'International Tables Vol C Tables 4.2.6.8 and 6.1.1.4'
O O 0.0106 0.0060 'International Tables Vol C Tables 4.2.6.8 and 6.1.1.4'
V V 0.3005 0.5294 'International Tables Vol C Tables 4.2.6.8 and 6.1.1.4'

loop_
_exptl_crystal_face_index_h
_exptl_crystal_face_index_k
_exptl_crystal_face_index_l
_exptl_crystal_face_perp_dist
0.00 -1.00 -1.00 0.0700
0.00 2.00 -1.00 0.0800
-1.00 0.00 0.00 0.0200
1.00 0.00 0.00 0.0200
1.00 2.00 -2.00 0.0800
-1.00 -2.00 2.00 0.0800
0.00 1.00 1.00 0.0800
0.00 1.00 2.00 0.0800
0.00 -1.00 -2.00 0.0700

loop_
_geom_angle_atom_site_label_1
_geom_angle_atom_site_label_2
_geom_angle_atom_site_label_3
_geom_angle
O30 V1 O1 102.48(6)
O30 V1 O25 96.58(6)
O1 V1 O25 92.73(6)
O30 V1 N9 94.78(6)
O1 V1 N9 89.63(6)
O25 V1 N9 167.61(6)
O30 V1 N18 91.74(6)
O1 V1 N18 162.41(6)
O25 V1 N18 95.91(6)
N9 V1 N18 78.79(6)
O30 V1 O21 170.07(6)
O1 V1 O21 87.40(5)
O25 V1 O21 83.79(5)
N9 V1 O21 84.17(5)
N18 V1 O21 78.37(5)
C2 O1 V1 127.72(11)
O1 C2 C3 118.62(16)
O1 C2 C7 123.87(15)
C3 C2 C7 117.50(16)
C4 C3 C2 121.39(18)
C3 C4 C5 121.21(18)
C6 C5 C4 118.94(18)
C5 C6 C7 121.38(18)
C6 C7 C2 119.47(16)
C6 C7 C8 116.10(16)
C2 C7 C8 124.36(16)
N9 C8 C7 125.42(16)
C8 N9 C10 120.69(14)
C8 N9 V1 123.46(12)
C10 N9 V1 114.63(11)
C11 C10 C19 119.02(15)
C11 C10 N9 125.95(16)
C19 C10 N9 115.03(14)
C10 C11 C12 120.40(16)
C13 C12 C11 121.03(16)
C12 C13 C14 120.23(16)
C13 C14 C19 118.93(16)
C13 C14 C15 123.26(16)
C19 C14 C15 117.80(15)
C16 C15 C14 119.79(16)
C15 C16 C17 118.85(16)
N18 C17 C16 123.11(15)
C17 N18 C19 118.89(15)
C17 N18 V1 127.71(11)
C19 N18 V1 113.27(11)
N18 C19 C14 121.52(15)
N18 C19 C10 118.13(15)
C14 C19 C10 120.33(15)
C22 O21 V1 129.60(12)
O21 C22 C23 124.24(17)
O21 C22 C26 117.79(17)
C23 C22 C26 117.96(17)
C24 C23 C22 123.96(17)
O25 C24 C23 125.14(17)
O25 C24 C27 115.20(17)
C23 C24 C27 119.65(17)
C24 O25 V1 133.16(12)

loop_
_geom_bond_atom_site_label_1
_geom_bond_atom_site_label_2
_geom_bond_distance
V1 O30 1.6144(13)
V1 O1 1.9506(13)
V1 O25 1.9894(12)
V1 N9 2.0763(14)
V1 N18 2.1287(15)
V1 O21 2.1444(13)
O1 C2 1.320(2)
C2 C3 1.410(2)
C2 C7 1.427(2)
C3 C4 1.378(3)
C4 C5 1.399(3)
C5 C6 1.373(3)
C6 C7 1.419(2)
C7 C8 1.428(2)
C8 N9 1.299(2)
N9 C10 1.423(2)
C10 C11 1.376(2)
C10 C19 1.420(2)
C11 C12 1.410(3)
C12 C13 1.365(3)
C13 C14 1.407(2)
C14 C19 1.413(2)
C14 C15 1.415(2)
C15 C16 1.363(3)
C16 C17 1.409(2)
C17 N18 1.321(2)
N18 C19 1.369(2)
O21 C22 1.261(2)
C22 C23 1.411(3)
C22 C26 1.503(3)
C23 C24 1.382(3)
C24 O25 1.285(2)
C24 C27 1.500(3)
